data_1555346
loop_
_publ_author_name
'Wright, Stephen W.'
'Choi, Chulho'
'Chung, Seungwon'
'Boscoe, Brian P.'
'Drozda, Susan E.'
'Mousseau, James J.'
'Trzupek, John D.'

_publ_section_title
;
 Reversal of Diastereoselection in the Conjugate Addition of Cuprates to
 Unsaturated Lactams.
;
_journal_issue 21
_journal_name_full 'Organic letters'
_journal_page_first 5204
_journal_page_last 5207
_journal_paper_doi 10.1021/acs.orglett.5b02533
_journal_volume 17
_journal_year 2015
_chemical_absolute_configuration ad
_chemical_formula_sum 'C9 H15 N O2'
_chemical_formula_weight 169.22
_space_group_crystal_system monoclinic
_space_group_IT_number 4
_space_group_name_Hall 'P 2yb'
_space_group_name_H-M_alt 'P 1 21 1'
_atom_sites_solution_hydrogens geom
_audit_creation_method SHELXL-2014/7
_cell_angle_alpha 90
_cell_angle_beta 102.426(2)
_cell_angle_gamma 90
_cell_formula_units_Z 2
_cell_length_a 6.1254(3)
_cell_length_b 6.9441(4)
_cell_length_c 10.8047(6)
_cell_measurement_reflns_used 5079
_cell_measurement_temperature 123(2)
_cell_measurement_theta_max 69.79
_cell_measurement_theta_min 4.19
_cell_volume 448.82(4)
_computing_cell_refinement 'Bruker SAINT'
_computing_data_collection 'Bruker APEX2'
_computing_data_reduction 'Bruker SAINT'
_computing_molecular_graphics 'Bruker SHELXTL'
_computing_publication_material 'Bruker SHELXTL'
_computing_structure_refinement 'SHELXL-2014/7 (Sheldrick, 2014)'
_computing_structure_solution 'SHELXS-97 (Sheldrick 2008)'
_diffrn_ambient_temperature 123(2)
_diffrn_measured_fraction_theta_full 0.998
_diffrn_measured_fraction_theta_max 0.985
_diffrn_measurement_device_type 'Bruker APEX-II CCD'
_diffrn_measurement_method '\f and \w scans'
_diffrn_radiation_type CuK\a
_diffrn_radiation_wavelength 1.54178
_diffrn_reflns_av_R_equivalents 0.0748
_diffrn_reflns_av_unetI/netI 0.0460
_diffrn_reflns_Laue_measured_fraction_full 0.998
_diffrn_reflns_Laue_measured_fraction_max 0.985
_diffrn_reflns_limit_h_max 7
_diffrn_reflns_limit_h_min -7
_diffrn_reflns_limit_k_max 8
_diffrn_reflns_limit_k_min -8
_diffrn_reflns_limit_l_max 12
_diffrn_reflns_limit_l_min -13
_diffrn_reflns_number 5783
_diffrn_reflns_point_group_measured_fraction_full 0.985
_diffrn_reflns_point_group_measured_fraction_max 0.966
_diffrn_reflns_theta_full 67.679
_diffrn_reflns_theta_max 69.618
_diffrn_reflns_theta_min 4.190
_diffrn_source 'rotating anode'
_exptl_absorpt_coefficient_mu 0.713
_exptl_absorpt_correction_T_max 0.7530
_exptl_absorpt_correction_T_min 0.6795
_exptl_absorpt_correction_type empirical
_exptl_absorpt_process_details sadabs
_exptl_crystal_density_diffrn 1.252
_exptl_crystal_F_000 184
_refine_diff_density_max 0.351
_refine_diff_density_min -0.413
_refine_diff_density_rms 0.139
_refine_ls_abs_structure_details
; 
 Flack x determined using 670 quotients [(I+)-(I-)]/[(I+)+(I-)] 
 (Parsons, Flack and Wagner, Acta Cryst. B69 (2013) 249-259). 
;
_refine_ls_abs_structure_Flack 0.07(16)
_refine_ls_extinction_coef 0.051(9)
_refine_ls_extinction_expression Fc^*^=kFc[1+0.001xFc^2^\l^3^/sin(2\q)]^-1/4^
_refine_ls_extinction_method 'SHELXL-2014/7 (Sheldrick 2014'
_refine_ls_goodness_of_fit_ref 1.197
_refine_ls_hydrogen_treatment constr
_refine_ls_matrix_type full
_refine_ls_number_parameters 113
_refine_ls_number_reflns 1643
_refine_ls_number_restraints 1
_refine_ls_restrained_S_all 1.197
_refine_ls_R_factor_all 0.0458
_refine_ls_R_factor_gt 0.0450
_refine_ls_shift/su_max 0.000
_refine_ls_shift/su_mean 0.000
_refine_ls_structure_factor_coef Fsqd
_refine_ls_weighting_details 'w=1/[\s^2^(Fo^2^)+(0.0767P)^2^] where P=(Fo^2^+2Fc^2^)/3'
_refine_ls_weighting_scheme calc
_refine_ls_wR_factor_gt 0.1053
_refine_ls_wR_factor_ref 0.1061
_reflns_Friedel_coverage 0.802
_reflns_Friedel_fraction_full 0.970
_reflns_Friedel_fraction_max 0.943
_reflns_number_gt 1604
_reflns_number_total 1643
_reflns_threshold_expression 'I > 2\s(I)'
_cod_data_source_file ol5b02533_si_005.cif
_cod_data_source_block Z594_0m
_cod_original_sg_symbol_H-M 'P 21'
_cod_database_code 1555346
_shelx_space_group_comment
; 
The symmetry employed for this shelxl refinement is uniquely defined 
by the following loop, which should always be used as a source of 
symmetry information in preference to the above space-group names. 
They are only intended as comments. 
;

loop_
_space_group_symop_operation_xyz
'x, y, z'
'-x, y+1/2, -z'

loop_
_atom_site_label
_atom_site_type_symbol
_atom_site_fract_x
_atom_site_fract_y
_atom_site_fract_z
_atom_site_U_iso_or_equiv
_atom_site_adp_type
_atom_site_occupancy
_atom_site_site_symmetry_order
_atom_site_calc_flag
_atom_site_refinement_flags_posn
_atom_site_refinement_flags_adp
N1 N 0.6208(3) 1.0263(2) 0.20891(13) 0.0174(4) Uani 1 1 d . .
O1 O 0.5135(2) 0.9598(2) 0.39150(12) 0.0222(4) Uani 1 1 d . .
O2 O 0.7814(2) 1.2551(2) 0.10220(13) 0.0262(4) Uani 1 1 d . .
C1 C 0.5911(3) 0.8186(3) 0.21168(16) 0.0187(5) Uani 1 1 d . .
H1 H 0.4369 0.7837 0.1651 0.022 Uiso 1 1 calc R U
C2 C 0.6122(4) 0.7874(3) 0.35326(19) 0.0233(5) Uani 1 1 d . .
H2A H 0.5293 0.6712 0.3699 0.028 Uiso 1 1 calc R U
H2B H 0.7706 0.7749 0.3977 0.028 Uiso 1 1 calc R U
C3 C 0.5777(3) 1.1201(3) 0.32302(16) 0.0181(5) Uani 1 1 d . .
C7 C 0.7724(3) 0.9092(3) 0.04691(18) 0.0222(5) Uani 1 1 d . .
H7A H 0.9200 0.9157 0.0237 0.027 Uiso 1 1 calc R U
H7B H 0.6550 0.8947 -0.0313 0.027 Uiso 1 1 calc R U
C9 C 0.9948(3) 0.7033(3) 0.2217(2) 0.0247(5) Uani 1 1 d . .
H9A H 1.0520 0.8214 0.2669 0.037 Uiso 1 1 calc R U
H9B H 1.0968 0.6620 0.1683 0.037 Uiso 1 1 calc R U
H9C H 0.9840 0.6019 0.2832 0.037 Uiso 1 1 calc R U
C4 C 0.7892(4) 1.2136(3) 0.39943(19) 0.0252(5) Uani 1 1 d . .
H4A H 0.7565 1.2740 0.4754 0.038 Uiso 1 1 calc R U
H4B H 0.8420 1.3117 0.3476 0.038 Uiso 1 1 calc R U
H4C H 0.9050 1.1153 0.4245 0.038 Uiso 1 1 calc R U
C5 C 0.3832(3) 1.2587(3) 0.29371(17) 0.0245(5) Uani 1 1 d . .
H5A H 0.2542 1.1944 0.2403 0.037 Uiso 1 1 calc R U
H5B H 0.4248 1.3709 0.2488 0.037 Uiso 1 1 calc R U
H5C H 0.3447 1.3005 0.3729 0.037 Uiso 1 1 calc R U
C8 C 0.7644(3) 0.7414(3) 0.13900(18) 0.0200(5) Uani 1 1 d . .
H8 H 0.7061 0.6226 0.0907 0.024 Uiso 1 1 calc R U
C6 C 0.7313(3) 1.0883(3) 0.12031(17) 0.0174(4) Uani 1 1 d . .

loop_
_atom_site_aniso_label
_atom_site_aniso_U_11
_atom_site_aniso_U_22
_atom_site_aniso_U_33
_atom_site_aniso_U_23
_atom_site_aniso_U_13
_atom_site_aniso_U_12
N1 0.0217(8) 0.0173(9) 0.0142(8) -0.0009(6) 0.0062(6) 0.0007(6)
O1 0.0307(7) 0.0209(8) 0.0189(7) 0.0012(5) 0.0139(5) -0.0007(6)
O2 0.0352(9) 0.0218(8) 0.0249(7) 0.0052(6) 0.0140(6) -0.0014(6)
C1 0.0185(8) 0.0168(10) 0.0220(9) -0.0024(7) 0.0068(7) -0.0029(7)
C2 0.0317(10) 0.0177(9) 0.0242(9) 0.0036(8) 0.0141(7) -0.0004(8)
C3 0.0244(9) 0.0194(10) 0.0120(8) 0.0009(8) 0.0073(6) 0.0008(8)
C7 0.0245(9) 0.0256(11) 0.0184(9) -0.0032(8) 0.0087(7) 0.0009(8)
C9 0.0210(9) 0.0208(10) 0.0332(10) 0.0008(8) 0.0077(8) 0.0025(8)
C4 0.0279(10) 0.0282(11) 0.0190(9) -0.0053(8) 0.0043(7) -0.0037(8)
C5 0.0303(10) 0.0268(11) 0.0180(9) -0.0013(8) 0.0085(7) 0.0066(8)
C8 0.0202(9) 0.0172(9) 0.0238(9) -0.0054(8) 0.0075(7) -0.0023(7)
C6 0.0196(8) 0.0197(10) 0.0137(8) 0.0024(7) 0.0053(6) 0.0033(7)

loop_
_atom_type_symbol
_atom_type_description
_atom_type_scat_dispersion_real
_atom_type_scat_dispersion_imag
_atom_type_scat_source
C C 0.0181 0.0091 'International Tables Vol C Tables 4.2.6.8 and 6.1.1.4'
H H 0.0000 0.0000 'International Tables Vol C Tables 4.2.6.8 and 6.1.1.4'
N N 0.0311 0.0180 'International Tables Vol C Tables 4.2.6.8 and 6.1.1.4'
O O 0.0492 0.0322 'International Tables Vol C Tables 4.2.6.8 and 6.1.1.4'

loop_
_geom_angle_atom_site_label_1
_geom_angle_atom_site_label_2
_geom_angle_atom_site_label_3
_geom_angle
C6 N1 C1 114.38(14)
C6 N1 C3 131.26(17)
C1 N1 C3 112.14(14)
C2 O1 C3 108.50(12)
N1 C1 C2 100.23(14)
N1 C1 C8 103.34(14)
C2 C1 C8 122.85(16)
O1 C2 C1 102.71(16)
O1 C3 N1 101.97(14)
O1 C3 C5 108.06(15)
N1 C3 C5 112.50(14)
O1 C3 C4 110.25(15)
N1 C3 C4 111.04(15)
C5 C3 C4 112.47(17)
C6 C7 C8 104.43(14)
C9 C8 C7 110.88(15)
C9 C8 C1 114.41(15)
C7 C8 C1 100.79(15)
O2 C6 N1 126.40(18)
O2 C6 C7 127.82(18)
N1 C6 C7 105.75(16)

loop_
_geom_bond_atom_site_label_1
_geom_bond_atom_site_label_2
_geom_bond_distance
N1 C6 1.356(2)
N1 C1 1.455(3)
N1 C3 1.468(2)
O1 C2 1.441(2)
O1 C3 1.438(2)
O2 C6 1.224(3)
C1 C2 1.523(3)
C1 C8 1.545(2)
C3 C5 1.511(3)
C3 C4 1.523(3)
C7 C6 1.525(3)
C7 C8 1.540(3)
C9 C8 1.523(3)
